data_2017370
loop_
_publ_author_name
'Kuratieva, Natalia V.'
'Mikhailova, Daria'
'Ehrenberg, Helmut'

_publ_section_title
;
 A new polymorph of Cu~3~B~2~O~6~
;
_journal_coeditor_code BD3006
_journal_issue 11
_journal_name_full 'Acta Crystallographica Section C'
_journal_page_first i85
_journal_page_last i86
_journal_paper_doi 10.1107/S0108270109036865
_journal_volume 65
_journal_year 2009
_chemical_formula_iupac 'Cu9 B6 O18'
_chemical_formula_moiety 'B6 Cu9 O18'
_chemical_formula_sum 'B6 Cu9 O18'
_chemical_formula_weight 924.81
_chemical_name_common 'Copper (II) Boron Oxyde'
_chemical_name_systematic
;
Nonacopper(II) bis(hexaoxodiborate) bisorthoborate
;
_space_group_IT_number 14
_symmetry_cell_setting monoclinic
_symmetry_space_group_name_Hall '-P 2ybc'
_symmetry_space_group_name_H-M 'P 1 21/c 1'
_atom_sites_solution_primary direct
_atom_sites_solution_secondary difmap
_audit_creation_method SHELXL97
_cell_angle_alpha 90.00
_cell_angle_beta 95.913(6)
_cell_angle_gamma 90.00
_cell_formula_units_Z 4
_cell_length_a 17.820(2)
_cell_length_b 8.5232(12)
_cell_length_c 9.1706(12)
_cell_measurement_reflns_used 2562
_cell_measurement_temperature 296(2)
_cell_measurement_theta_max 31.76
_cell_measurement_theta_min 2.65
_cell_volume 1385.5(3)
_computing_cell_refinement 'SAINT (Bruker, 2004)'
_computing_data_collection 'APEX2 (Bruker, 2004)'
_computing_data_reduction 'SAINT (Bruker, 2004)'
_computing_molecular_graphics
;
SHELXTL (Sheldrick, 2008) and BS (Ozawa & Kang, 2004)
;
_computing_publication_material 'SHELXTL (Sheldrick, 2008)'
_computing_structure_refinement 'SHELXTL (Sheldrick, 2008)'
_computing_structure_solution 'SHELXTL (Sheldrick, 2008)'
_diffrn_ambient_temperature 296(2)
_diffrn_detector_area_resol_mean 25
_diffrn_measured_fraction_theta_full 0.999
_diffrn_measured_fraction_theta_max 0.994
_diffrn_measurement_device_type 'Bruker Kappa APEXII CCD area-detector'
_diffrn_measurement_method '\f scans'
_diffrn_radiation_monochromator graphite
_diffrn_radiation_type MoK\a
_diffrn_radiation_wavelength 0.71073
_diffrn_reflns_av_R_equivalents 0.0358
_diffrn_reflns_av_sigmaI/netI 0.0436
_diffrn_reflns_limit_h_max 23
_diffrn_reflns_limit_h_min -14
_diffrn_reflns_limit_k_max 11
_diffrn_reflns_limit_k_min -11
_diffrn_reflns_limit_l_max 12
_diffrn_reflns_limit_l_min -8
_diffrn_reflns_number 9748
_diffrn_reflns_theta_full 25.00
_diffrn_reflns_theta_max 28.28
_diffrn_reflns_theta_min 1.15
_diffrn_standards_decay_% 0
_diffrn_standards_number 0
_exptl_absorpt_coefficient_mu 13.640
_exptl_absorpt_correction_T_max 0.153
_exptl_absorpt_correction_T_min 0.101
_exptl_absorpt_correction_type multi-scan
_exptl_absorpt_process_details '(SADABS; Bruker, 2004)'
_exptl_crystal_colour green
_exptl_crystal_density_diffrn 4.433
_exptl_crystal_density_method 'not measured'
_exptl_crystal_description prism
_exptl_crystal_F_000 1740
_exptl_crystal_size_max 0.20
_exptl_crystal_size_mid 0.20
_exptl_crystal_size_min 0.15
_refine_diff_density_max 1.113
_refine_diff_density_min -0.909
_refine_ls_extinction_method none
_refine_ls_goodness_of_fit_ref 0.963
_refine_ls_matrix_type full
_refine_ls_number_parameters 301
_refine_ls_number_reflns 3410
_refine_ls_number_restraints 0
_refine_ls_restrained_S_all 0.963
_refine_ls_R_factor_all 0.0548
_refine_ls_R_factor_gt 0.0302
_refine_ls_shift/su_max 0.001
_refine_ls_shift/su_mean 0.000
_refine_ls_structure_factor_coef Fsqd
_refine_ls_weighting_details 'calc w = 1/[\s^2^(Fo^2^)+(0.0316P)^2^] where P=(Fo^2^+2Fc^2^)/3'
_refine_ls_weighting_scheme calc
_refine_ls_wR_factor_gt 0.0585
_refine_ls_wR_factor_ref 0.0630
_reflns_number_gt 2542
_reflns_number_total 3410
_reflns_threshold_expression I>2\s(I)
_cod_data_source_file bd3006.cif
_cod_data_source_block I
_cod_depositor_comments
;
The following automatic conversions were performed:
'_geom_bond_publ_flag' value 'Yes' changed to 'yes' according to
'/home/saulius/struct/CIF-dictionaries/cif_core.dic' dictionary named
'cif_core.dic' version 2.4.1 from 2010-06-29 (61
time).

'_geom_bond_publ_flag' value 'No' changed to 'no' according to
'/home/saulius/struct/CIF-dictionaries/cif_core.dic' dictionary named
'cif_core.dic' version 2.4.1 from 2010-06-29 (27 times).

Automatic conversion script
Id: cif_fix_enum 1527 2010-12-29 10:47:43Z saulius 

The following automatic conversions were performed:

'_geom_bond_publ_flag' value 'Yes' changed to 'yes' according to
/home/saulius/struct/CIF-dictionaries/cif_core.dic dictionary named
'cif_core.dic' version 2.4.1 from 2010-06-29 (61
time).

'_geom_bond_publ_flag' value 'No' changed to 'no' according
to /home/saulius/struct/CIF-dictionaries/cif_core.dic dictionary
named 'cif_core.dic' version 2.4.1 from 2010-06-29 (27 times).

Automatic conversion script
Id: cif_fix_values 1715 2011-07-08 13:25:40Z adriana 
;
_cod_original_cell_volume 1385.4(3)
_cod_original_sg_symbol_H-M 'P 21/c'
_cod_database_code 2017370
_cod_database_fobs_code 2017370

loop_
_symmetry_equiv_pos_as_xyz
'x, y, z'
'-x, y+1/2, -z+1/2'
'-x, -y, -z'
'x, -y-1/2, z-1/2'

loop_
_atom_site_type_symbol
_atom_site_label
_atom_site_fract_x
_atom_site_fract_y
_atom_site_fract_z
_atom_site_U_iso_or_equiv
_atom_site_adp_type
_atom_site_calc_flag
_atom_site_refinement_flags
_atom_site_occupancy
_atom_site_disorder_assembly
_atom_site_disorder_group
Cu Cu1 0.05596(3) 0.32007(7) 0.66267(7) 0.01518(15) Uani d . 1 . .
Cu Cu2 0.14770(3) 1.08020(7) 0.52540(6) 0.00941(13) Uani d . 1 . .
Cu Cu3 0.09805(4) 0.70984(7) 0.66138(8) 0.01764(15) Uani d . 1 . .
Cu Cu4 0.26208(3) 0.25771(7) 0.28273(6) 0.00880(13) Uani d . 1 . .
Cu Cu5 0.25274(3) 0.59337(7) 0.25439(6) 0.00897(13) Uani d . 1 . .
Cu Cu6 0.26838(3) 0.92391(7) 0.27160(6) 0.00941(13) Uani d . 1 . .
Cu Cu7 0.36673(3) 0.76126(7) 0.00016(6) 0.00842(13) Uani d . 1 . .
Cu Cu8 0.43525(3) 0.39597(7) -0.08558(6) 0.00916(13) Uani d . 1 . .
Cu Cu9 0.43942(3) 1.01033(7) -0.16993(7) 0.01316(14) Uani d . 1 . .
B B1 -0.0131(3) 0.5000(7) 0.7998(7) 0.0148(12) Uani d . 1 . .
O O11A 0.0572(3) 0.5301(6) 0.7488(6) 0.0200(13) Uani d P 0.80 . .
O O11B 0.0329(13) 0.537(3) 0.690(3) 0.0200(13) Uani d P 0.20 . .
O O12 -0.05446(19) 0.5998(4) 0.8738(4) 0.0156(8) Uani d . 1 . .
O O13 -0.0292(2) 0.3457(4) 0.7684(5) 0.0297(10) Uani d . 1 . .
B B21 0.2070(3) 0.7422(6) 0.5130(6) 0.0088(11) Uani d . 1 . .
B B22 0.1715(3) 0.4394(7) 0.4847(6) 0.0113(11) Uani d . 1 . .
O O21 0.15759(17) 0.8592(4) 0.5667(3) 0.0087(7) Uani d . 1 . .
O O22 0.16421(18) 0.5886(4) 0.5438(4) 0.0107(7) Uani d . 1 . .
O O23 0.21858(18) 0.7596(4) 0.3627(3) 0.0101(7) Uani d . 1 . .
O O24 0.27939(18) 0.7356(4) 0.6133(4) 0.0091(7) Uani d . 1 . .
O O25 0.21256(19) 0.4261(4) 0.3697(4) 0.0133(7) Uani d . 1 . .
O O26 0.13875(19) 0.3143(4) 0.5437(4) 0.0174(8) Uani d . 1 . .
B B31 0.3116(3) 0.4163(6) 0.0241(6) 0.0091(11) Uani d . 1 . .
B B32 0.3488(3) 0.1150(6) 0.0580(6) 0.0094(11) Uani d . 1 . .
O O31 0.35989(17) 0.5374(4) -0.0307(3) 0.0087(7) Uani d . 1 . .
O O32 0.35636(18) 0.2651(4) -0.0047(3) 0.0097(7) Uani d . 1 . .
O O33 0.30315(18) 0.4254(4) 0.1756(3) 0.0099(7) Uani d . 1 . .
O O34 0.23944(17) 0.4097(4) -0.0764(4) 0.0090(7) Uani d . 1 . .
O O35 0.30901(19) 0.0989(4) 0.1753(4) 0.0124(7) Uani d . 1 . .
O O36 0.38450(18) -0.0077(4) 0.0005(3) 0.0101(7) Uani d . 1 . .
B B4 0.4777(3) 0.6897(6) -0.2246(6) 0.0086(10) Uani d . 1 . .
O O41 0.42753(19) 0.7857(4) -0.1693(4) 0.0122(7) Uani d . 1 . .
O O42 0.49875(18) 0.5434(4) -0.1678(4) 0.0117(7) Uani d . 1 . .
O O43 0.51419(19) 0.7201(4) -0.3474(4) 0.0150(8) Uani d . 1 . .

loop_
_atom_site_aniso_label
_atom_site_aniso_U_11
_atom_site_aniso_U_22
_atom_site_aniso_U_33
_atom_site_aniso_U_12
_atom_site_aniso_U_13
_atom_site_aniso_U_23
Cu1 0.0176(3) 0.0049(3) 0.0260(4) -0.0004(2) 0.0165(3) -0.0009(3)
Cu2 0.0104(3) 0.0045(3) 0.0146(3) 0.0006(2) 0.0072(2) 0.0006(2)
Cu3 0.0187(3) 0.0046(3) 0.0333(4) -0.0010(2) 0.0204(3) -0.0005(3)
Cu4 0.0138(3) 0.0042(3) 0.0094(3) 0.0011(2) 0.0065(2) 0.0008(2)
Cu5 0.0147(3) 0.0040(3) 0.0092(3) 0.0009(2) 0.0062(2) -0.0003(2)
Cu6 0.0160(3) 0.0041(3) 0.0091(3) -0.0022(2) 0.0060(2) -0.0003(2)
Cu7 0.0115(3) 0.0037(3) 0.0111(3) -0.0005(2) 0.0066(2) -0.0001(2)
Cu8 0.0107(3) 0.0044(3) 0.0137(3) 0.0005(2) 0.0075(2) 0.0003(2)
Cu9 0.0194(3) 0.0044(3) 0.0182(3) -0.0011(2) 0.0144(3) -0.0008(2)
B1 0.013(3) 0.007(3) 0.027(3) 0.000(2) 0.010(2) 0.002(2)
O11A 0.018(3) 0.007(2) 0.039(4) -0.006(2) 0.019(2) -0.009(3)
O11B 0.018(3) 0.007(2) 0.039(4) -0.006(2) 0.019(2) -0.009(3)
O12 0.0165(18) 0.0064(18) 0.027(2) -0.0011(14) 0.0164(15) 0.0015(15)
O13 0.033(2) 0.0079(19) 0.054(3) -0.0040(17) 0.034(2) -0.0088(19)
B21 0.011(2) 0.004(2) 0.013(3) 0.000(2) 0.007(2) 0.000(2)
B22 0.015(3) 0.009(3) 0.011(3) 0.000(2) 0.008(2) 0.001(2)
O21 0.0104(16) 0.0038(16) 0.0130(17) 0.0001(13) 0.0061(13) -0.0006(13)
O22 0.0160(17) 0.0043(16) 0.0136(18) -0.0009(13) 0.0097(14) -0.0015(13)
O23 0.0173(17) 0.0068(16) 0.0069(17) 0.0009(14) 0.0057(13) 0.0017(13)
O24 0.0114(16) 0.0071(17) 0.0092(16) -0.0014(13) 0.0039(13) 0.0037(13)
O25 0.0209(18) 0.0026(16) 0.0185(19) 0.0017(14) 0.0120(14) 0.0021(14)
O26 0.0218(19) 0.0042(17) 0.029(2) -0.0002(15) 0.0180(16) -0.0022(16)
B31 0.015(3) 0.004(2) 0.009(3) 0.003(2) 0.006(2) 0.000(2)
B32 0.009(2) 0.006(3) 0.013(3) -0.001(2) 0.004(2) 0.000(2)
O31 0.0112(16) 0.0048(16) 0.0111(18) -0.0008(13) 0.0063(13) -0.0014(13)
O32 0.0128(16) 0.0081(17) 0.0096(17) 0.0016(14) 0.0071(13) 0.0001(13)
O33 0.0158(17) 0.0046(16) 0.0107(17) 0.0016(13) 0.0075(13) -0.0001(13)
O34 0.0102(16) 0.0066(17) 0.0113(17) -0.0009(13) 0.0063(13) -0.0013(13)
O35 0.0200(18) 0.0055(17) 0.0134(18) 0.0017(14) 0.0093(14) 0.0017(14)
O36 0.0170(17) 0.0033(16) 0.0122(17) 0.0007(14) 0.0111(14) 0.0020(13)
B4 0.007(2) 0.007(3) 0.013(3) -0.002(2) 0.006(2) 0.003(2)
O41 0.0179(18) 0.0047(17) 0.0161(19) -0.0006(14) 0.0122(14) 0.0024(14)
O42 0.0111(16) 0.0114(18) 0.0141(18) 0.0014(14) 0.0090(14) 0.0032(14)
O43 0.0222(19) 0.0048(17) 0.021(2) 0.0008(14) 0.0141(15) -0.0011(14)

loop_
_atom_type_symbol
_atom_type_description
_atom_type_scat_dispersion_real
_atom_type_scat_dispersion_imag
_atom_type_scat_source
B B 0.0013 0.0007 'International Tables Vol C Tables 4.2.6.8 and 6.1.1.4'
O O 0.0106 0.0060 'International Tables Vol C Tables 4.2.6.8 and 6.1.1.4'
Cu Cu 0.3201 1.2651 'International Tables Vol C Tables 4.2.6.8 and 6.1.1.4'

loop_
_geom_angle_atom_site_label_1
_geom_angle_atom_site_label_2
_geom_angle_atom_site_label_3
_geom_angle_site_symmetry_1
_geom_angle_site_symmetry_3
_geom_angle
_geom_angle_publ_flag
O13 Cu1 O12 . 2_546 101.87(16) ?
O13 Cu1 O11B . . 68.2(8) ?
O12 Cu1 O11B 2_546 . 166.8(7) ?
O13 Cu1 O26 . . 173.75(17) ?
O12 Cu1 O26 2_546 . 82.70(15) ?
O11B Cu1 O26 . . 106.6(8) ?
O13 Cu1 O11A . . 70.39(19) ?
O12 Cu1 O11A 2_546 . 166.3(2) ?
O11B Cu1 O11A . . 19.6(6) ?
O26 Cu1 O11A . . 105.97(19) ?
O21 Cu2 O34 . 4_576 94.15(13) ?
O21 Cu2 O12 . 2_556 93.14(14) ?
O34 Cu2 O12 4_576 2_556 172.65(14) ?
O21 Cu2 O26 . 1_565 163.92(15) ?
O34 Cu2 O26 4_576 1_565 94.21(14) ?
O12 Cu2 O26 2_556 1_565 78.49(14) ?
O21 Cu2 Cu1 . 1_565 129.18(10) ?
O34 Cu2 Cu1 4_576 1_565 133.67(10) ?
O12 Cu2 Cu1 2_556 1_565 39.16(10) ?
O26 Cu2 Cu1 1_565 1_565 39.75(10) ?
O21 Cu2 Cu5 . 4_576 49.65(9) ?
O34 Cu2 Cu5 4_576 4_576 82.35(9) ?
O12 Cu2 Cu5 2_556 4_576 101.76(10) ?
O26 Cu2 Cu5 1_565 4_576 118.20(11) ?
Cu1 Cu2 Cu5 1_565 4_576 111.53(3) ?
O13 Cu3 O11A 2_556 . 93.5(2) ?
O13 Cu3 O11B 2_556 . 90.1(8) ?
O11A Cu3 O11B . . 19.9(7) ?
O13 Cu3 O21 2_556 . 99.16(15) ?
O11A Cu3 O21 . . 167.06(18) ?
O11B Cu3 O21 . . 160.8(8) ?
O13 Cu3 O22 2_556 . 166.97(16) ?
O11A Cu3 O22 . . 94.87(19) ?
O11B Cu3 O22 . . 94.4(8) ?
O21 Cu3 O22 . . 73.19(13) ?
O25 Cu4 O35 . . 173.84(14) ?
O25 Cu4 O33 . . 82.57(14) ?
O35 Cu4 O33 . . 93.05(14) ?
O25 Cu4 O34 . 4_566 97.75(14) ?
O35 Cu4 O34 . 4_566 87.46(14) ?
O33 Cu4 O34 . 4_566 167.64(13) ?
O25 Cu4 Cu6 . 1_545 142.18(11) ?
O35 Cu4 Cu6 . 1_545 41.88(10) ?
O33 Cu4 Cu6 . 1_545 134.91(10) ?
O34 Cu4 Cu6 4_566 1_545 47.15(9) ?
O23 Cu5 O33 . . 168.47(14) ?
O23 Cu5 O25 . . 96.20(14) ?
O33 Cu5 O25 . . 82.42(14) ?
O23 Cu5 O24 . 4_575 84.53(14) ?
O33 Cu5 O24 . 4_575 98.62(14) ?
O25 Cu5 O24 . 4_575 171.08(14) ?
O23 Cu5 O21 . 4_575 90.52(13) ?
O33 Cu5 O21 . 4_575 100.93(13) ?
O25 Cu5 O21 . 4_575 104.33(13) ?
O24 Cu5 O21 4_575 4_575 66.76(12) ?
O23 Cu5 Cu2 . 4_575 121.59(10) ?
O33 Cu5 Cu2 . 4_575 69.42(10) ?
O25 Cu5 Cu2 . 4_575 77.62(10) ?
O24 Cu5 Cu2 4_575 4_575 94.40(9) ?
O21 Cu5 Cu2 4_575 4_575 39.16(8) ?
O23 Cu6 O35 . 1_565 174.33(14) ?
O23 Cu6 O24 . 4_575 84.48(14) ?
O35 Cu6 O24 1_565 4_575 97.12(14) ?
O23 Cu6 O34 . 4_576 92.78(14) ?
O35 Cu6 O34 1_565 4_576 84.83(13) ?
O24 Cu6 O34 4_575 4_576 171.19(13) ?
O23 Cu6 O31 . 4_576 94.78(12) ?
O35 Cu6 O31 1_565 4_576 88.92(13) ?
O24 Cu6 O31 4_575 4_576 122.91(12) ?
O34 Cu6 O31 4_576 4_576 65.60(11) ?
O23 Cu6 Cu4 . 1_565 134.37(10) ?
O35 Cu6 Cu4 1_565 1_565 41.96(10) ?
O24 Cu6 Cu4 4_575 1_565 135.01(10) ?
O34 Cu6 Cu4 4_576 1_565 44.38(9) ?
O31 Cu6 Cu4 4_576 1_565 81.85(8) ?
O23 Cu6 Cu7 . 4_576 64.84(10) ?
O35 Cu6 Cu7 1_565 4_576 120.37(10) ?
O24 Cu6 Cu7 4_575 4_576 93.13(9) ?
O34 Cu6 Cu7 4_576 4_576 93.27(9) ?
O31 Cu6 Cu7 4_576 4_576 39.54(8) ?
Cu4 Cu6 Cu7 1_565 4_576 121.13(2) ?
O31 Cu7 O24 . 4_575 92.86(13) ?
O31 Cu7 O36 . 1_565 169.56(14) ?
O24 Cu7 O36 4_575 1_565 96.91(13) ?
O31 Cu7 O41 . . 91.16(13) ?
O24 Cu7 O41 4_575 . 159.51(14) ?
O36 Cu7 O41 1_565 . 78.40(13) ?
O31 Cu7 Cu6 . 4_575 50.29(9) ?
O24 Cu7 Cu6 4_575 4_575 86.52(9) ?
O36 Cu7 Cu6 1_565 4_575 126.53(9) ?
O41 Cu7 Cu6 . 4_575 80.65(10) ?
O43 Cu8 O42 2_644 . 94.16(15) ?
O43 Cu8 O31 2_644 . 163.88(14) ?
O42 Cu8 O31 . . 98.67(14) ?
O43 Cu8 O32 2_644 . 93.18(14) ?
O42 Cu8 O32 . . 171.42(13) ?
O31 Cu8 O32 . . 73.36(13) ?
O41 Cu9 O36 . 1_565 81.57(14) ?
O41 Cu9 O42 . 2_654 102.45(14) ?
O36 Cu9 O42 1_565 2_654 174.54(14) ?
O41 Cu9 O43 . 2_654 161.35(15) ?
O36 Cu9 O43 1_565 2_654 104.50(14) ?
O42 Cu9 O43 2_654 2_654 70.54(14) ?
O41 Cu9 B4 . 2_654 135.05(17) ?
O36 Cu9 B4 1_565 2_654 139.53(16) ?
O42 Cu9 B4 2_654 2_654 35.40(15) ?
O43 Cu9 B4 2_654 2_654 35.17(16) ?
B1 O12 Cu1 . 2_556 122.0(3) ?
B1 O12 Cu2 . 2_546 134.8(3) ?
Cu1 O12 Cu2 2_556 2_546 99.62(16) ?
B1 O13 Cu3 . 2_546 131.3(4) ?
B1 O13 Cu1 . . 93.2(3) ?
Cu3 O13 Cu1 2_546 . 134.5(2) ?
B21 O21 Cu3 . . 94.6(3) ?
B21 O21 Cu2 . . 130.7(3) ?
Cu3 O21 Cu2 . . 133.92(18) ?
B21 O21 Cu5 . 4_576 87.1(2) ?
Cu3 O21 Cu5 . 4_576 100.09(13) ?
Cu2 O21 Cu5 . 4_576 91.19(12) ?
B22 O22 B21 . . 129.0(4) ?
B22 O22 Cu3 . . 140.9(3) ?
B21 O22 Cu3 . . 89.5(2) ?
B21 O23 Cu5 . . 121.6(3) ?
B21 O23 Cu6 . . 128.7(3) ?
Cu5 O23 Cu6 . . 97.65(15) ?
B21 O24 Cu7 . 4_576 110.7(3) ?
B21 O24 Cu6 . 4_576 109.0(3) ?
Cu7 O24 Cu6 4_576 4_576 122.24(16) ?
B21 O24 Cu5 . 4_576 96.9(3) ?
Cu7 O24 Cu5 4_576 4_576 125.21(16) ?
Cu6 O24 Cu5 4_576 4_576 88.80(13) ?
B22 O25 Cu4 . . 134.7(3) ?
B22 O25 Cu5 . . 128.3(3) ?
Cu4 O25 Cu5 . . 96.42(16) ?
B22 O26 Cu1 . . 126.4(3) ?
B22 O26 Cu2 . 1_545 135.0(3) ?
Cu1 O26 Cu2 . 1_545 98.33(15) ?
B31 O31 Cu8 . . 95.7(3) ?
B31 O31 Cu7 . . 132.5(3) ?
Cu8 O31 Cu7 . . 128.82(17) ?
B31 O31 Cu6 . 4_575 88.8(2) ?
Cu8 O31 Cu6 . 4_575 109.78(14) ?
Cu7 O31 Cu6 . 4_575 90.17(12) ?
B32 O32 B31 . . 127.6(4) ?
B32 O32 Cu8 . . 139.1(3) ?
B31 O32 Cu8 . . 89.6(3) ?
B31 O33 Cu5 . . 121.6(3) ?
B31 O33 Cu4 . . 123.1(3) ?
Cu5 O33 Cu4 . . 98.53(15) ?
B31 O34 Cu2 . 4_575 114.0(3) ?
B31 O34 Cu4 . 4_565 101.9(3) ?
Cu2 O34 Cu4 4_575 4_565 124.93(16) ?
B31 O34 Cu6 . 4_575 97.4(3) ?
Cu2 O34 Cu6 4_575 4_575 124.16(16) ?
Cu4 O34 Cu6 4_565 4_575 88.48(13) ?
B32 O35 Cu6 . 1_545 134.4(3) ?
B32 O35 Cu4 . . 128.9(3) ?
Cu6 O35 Cu4 1_545 . 96.16(15) ?
B32 O36 Cu9 . 1_545 123.3(3) ?
B32 O36 Cu7 . 1_545 132.9(3) ?
Cu9 O36 Cu7 1_545 1_545 99.84(14) ?
B4 O41 Cu9 . . 121.6(3) ?
B4 O41 Cu7 . . 131.6(3) ?
Cu9 O41 Cu7 . . 100.08(15) ?
B4 O42 Cu8 . . 126.5(3) ?
B4 O42 Cu9 . 2_644 89.7(3) ?
Cu8 O42 Cu9 . 2_644 127.65(18) ?
B4 O43 Cu8 . 2_654 134.1(3) ?
B4 O43 Cu9 . 2_644 89.6(3) ?
Cu8 O43 Cu9 2_654 2_644 122.53(18) ?
O12 B1 O13 . . 126.6(5) ?
O12 B1 O11B . . 127.5(11) ?
O13 B1 O11B . . 101.0(11) ?
O12 B1 O11A . . 127.0(5) ?
O13 B1 O11A . . 106.3(5) ?
O11B B1 O11A . . 27.3(9) ?
O23 B21 O21 . . 114.3(4) ?
O23 B21 O24 . . 113.3(4) ?
O21 B21 O24 . . 109.3(4) ?
O23 B21 O22 . . 112.8(4) ?
O21 B21 O22 . . 101.0(4) ?
O24 B21 O22 . . 105.2(4) ?
O25 B22 O26 . . 122.5(5) ?
O25 B22 O22 . . 117.4(4) ?
O26 B22 O22 . . 120.1(5) ?
O33 B31 O31 . . 115.1(4) ?
O33 B31 O34 . . 115.6(4) ?
O31 B31 O34 . . 108.1(4) ?
O33 B31 O32 . . 108.7(4) ?
O31 B31 O32 . . 101.3(4) ?
O34 B31 O32 . . 106.6(4) ?
O35 B32 O36 . . 122.3(4) ?
O35 B32 O32 . . 119.6(4) ?
O36 B32 O32 . . 118.1(5) ?
O11B O11A B1 . . 76(2) ?
O11B O11A Cu3 . . 80(2) ?
B1 O11A Cu3 . . 132.8(4) ?
O11B O11A Cu1 . . 77(2) ?
B1 O11A Cu1 . . 89.6(3) ?
Cu3 O11A Cu1 . . 123.6(3) ?
O41 B4 O43 . . 125.4(4) ?
O41 B4 O42 . . 124.5(4) ?
O43 B4 O42 . . 110.1(4) ?
O41 B4 Cu9 . 2_644 176.5(4) ?
O43 B4 Cu9 . 2_644 55.2(2) ?
O42 B4 Cu9 . 2_644 54.9(2) ?
O11A O11B B1 . . 77(3) ?
O11A O11B Cu3 . . 80(2) ?
B1 O11B Cu3 . . 132.9(16) ?
O11A O11B Cu1 . . 84(2) ?
B1 O11B Cu1 . . 91.4(13) ?
Cu3 O11B Cu1 . . 125.8(13) ?

loop_
_geom_bond_atom_site_label_1
_geom_bond_atom_site_label_2
_geom_bond_site_symmetry_2
_geom_bond_distance
_geom_bond_publ_flag
Cu1 O11A . 1.956(5) yes
Cu1 O11B . 1.92(2) yes
Cu1 O12 2_546 1.906(3) yes
Cu1 O13 . 1.896(4) yes
Cu1 O26 . 1.924(4) yes
Cu2 O12 2_556 1.990(3) yes
Cu2 O21 . 1.925(3) yes
Cu2 O26 1_565 2.010(3) yes
Cu2 O34 4_576 1.967(3) yes
Cu3 O11A . 1.908(5) yes
Cu3 O11B . 1.91(2) yes
Cu3 O13 2_556 1.850(4) yes
Cu3 O21 . 1.921(3) yes
Cu3 O22 . 1.970(3) yes
Cu4 O25 . 1.903(3) yes
Cu4 O33 . 1.921(3) yes
Cu4 O34 4_566 1.994(3) yes
Cu4 O35 . 1.916(3) yes
Cu5 O21 4_575 2.324(3) yes
Cu5 O23 . 1.868(3) yes
Cu5 O24 4_575 2.037(3) yes
Cu5 O25 . 1.954(3) yes
Cu5 O33 . 1.874(3) yes
Cu6 O23 . 1.897(3) yes
Cu6 O24 4_575 2.013(3) yes
Cu6 O31 4_576 2.333(3) yes
Cu6 O34 4_576 2.090(3) yes
Cu6 O35 1_565 1.913(3) yes
Cu7 O24 4_575 1.958(3) yes
Cu7 O31 . 1.931(3) yes
Cu7 O36 1_565 1.994(3) yes
Cu7 O41 . 1.995(3) yes
Cu8 O31 . 1.910(3) yes
Cu8 O32 . 1.996(3) yes
Cu8 O42 . 1.898(3) yes
Cu8 O43 2_644 1.885(3) yes
Cu9 O36 1_565 1.934(3) yes
Cu9 O41 . 1.926(3) yes
Cu9 O42 2_654 1.961(3) yes
Cu9 O43 2_654 1.969(3) yes
Cu2 Cu1 1_565 2.9767(9) no
Cu2 Cu5 4_576 3.0484(9) no
Cu4 Cu6 1_545 2.8494(9) no
Cu5 Cu2 4_575 3.0484(9) no
Cu6 Cu4 1_565 2.8494(9) no
Cu6 Cu7 4_576 3.0329(8) no
Cu7 Cu6 4_575 3.0329(8) no
B1 O12 . 1.354(7) yes
B1 O13 . 1.370(7) yes
B1 O11B . 1.40(3) yes
B1 O11A . 1.405(8) yes
O12 Cu1 2_556 1.906(3) no
O12 Cu2 2_546 1.990(3) no
O13 Cu3 2_546 1.850(4) no
O21 Cu5 4_576 2.324(3) no
B21 O21 . 1.451(6) yes
B21 O22 . 1.555(6) yes
B21 O23 . 1.422(6) yes
B21 O24 . 1.506(6) yes
B22 O22 . 1.394(6) yes
B22 O25 . 1.348(7) yes
B22 O26 . 1.355(6) yes
O24 Cu7 4_576 1.958(3) no
O24 Cu6 4_576 2.013(3) no
O24 Cu5 4_576 2.037(3) no
O26 Cu2 1_545 2.010(3) no
O31 Cu6 4_575 2.333(3) no
B31 O31 . 1.465(6) yes
B31 O32 . 1.552(6) yes
B31 O33 . 1.415(6) yes
B31 O34 . 1.505(6) yes
B32 O32 . 1.415(6) yes
B32 O35 . 1.355(6) yes
B32 O36 . 1.359(6) yes
O34 Cu2 4_575 1.967(3) no
O34 Cu4 4_565 1.994(3) no
O34 Cu6 4_575 2.090(3) no
O35 Cu6 1_545 1.913(3) no
O36 Cu9 1_545 1.934(3) no
O36 Cu7 1_545 1.994(3) no
B4 O41 . 1.349(6) yes
B4 O42 . 1.389(6) yes
B4 O43 . 1.381(6) yes
O42 Cu9 2_644 1.961(3) no
O43 Cu8 2_654 1.885(3) no
O43 Cu9 2_644 1.969(3) no
O11A O11B . 0.66(2) no
B4 Cu9 2_644 2.397(6) no
